data_4077882
loop_
_publ_author_name
'Safa, Muhieddine A.'
'Abo-Amer, Anwar'
'Borecki, Aneta'
'Cooper, Benjamin F. T.'
'Puddephatt, Richard J.'

_publ_section_title
;
 Synthesis and Self-Association of Organoplatinum(IV) Boronic Acids
;
_journal_issue 7
_journal_name_full Organometallics
_journal_page_first 2675
_journal_paper_doi 10.1021/om2009217
_journal_volume 31
_journal_year 2012
_chemical_formula_moiety 'C21 H22 B Br N4 O3 Pt'
_chemical_formula_sum 'C21 H22 B Br N4 O3 Pt'
_chemical_formula_weight 664.24
_chemical_name_systematic
; 
 ? 
;
_space_group_IT_number 14
_symmetry_cell_setting monoclinic
_symmetry_space_group_name_Hall '-P 2ybc'
_symmetry_space_group_name_H-M 'P 1 21/c 1'
_atom_sites_solution_hydrogens geom
_atom_sites_solution_primary direct
_atom_sites_solution_secondary difmap
_audit_creation_method SHELXL-97
_cell_angle_alpha 90.00
_cell_angle_beta 90.468(4)
_cell_angle_gamma 90.00
_cell_formula_units_Z 4
_cell_length_a 13.9473(19)
_cell_length_b 12.0619(15)
_cell_length_c 13.4461(18)
_cell_measurement_reflns_used 1978
_cell_measurement_temperature 150(2)
_cell_measurement_theta_max 19.40
_cell_measurement_theta_min 2.27
_cell_volume 2262.0(5)
_computing_cell_refinement 'Bruker SAINT'
_computing_data_collection 'Bruker APEX2'
_computing_data_reduction 'Bruker SAINT'
_computing_molecular_graphics 'Bruker SHELXTL'
_computing_publication_material 'Bruker SHELXTL'
_computing_structure_refinement 'SHELXL-97 (Sheldrick, 2008)'
_computing_structure_solution 'SHELXS-97 (Sheldrick, 2008)'
_diffrn_ambient_temperature 150(2)
_diffrn_measured_fraction_theta_full 0.998
_diffrn_measured_fraction_theta_max 0.998
_diffrn_measurement_device_type 'Bruker APEX-II CCD'
_diffrn_measurement_method '\f and \w scans'
_diffrn_radiation_monochromator graphite
_diffrn_radiation_source 'fine-focus sealed tube'
_diffrn_radiation_type MoK\a
_diffrn_radiation_wavelength 0.71073
_diffrn_reflns_av_R_equivalents 0.1769
_diffrn_reflns_av_sigmaI/netI 0.1358
_diffrn_reflns_limit_h_max 18
_diffrn_reflns_limit_h_min -18
_diffrn_reflns_limit_k_max 15
_diffrn_reflns_limit_k_min -16
_diffrn_reflns_limit_l_max 17
_diffrn_reflns_limit_l_min -16
_diffrn_reflns_number 35886
_diffrn_reflns_theta_full 28.33
_diffrn_reflns_theta_max 28.33
_diffrn_reflns_theta_min 1.46
_exptl_absorpt_coefficient_mu 8.000
_exptl_absorpt_correction_T_max 0.8251
_exptl_absorpt_correction_T_min 0.4228
_exptl_absorpt_correction_type multi-scan
_exptl_absorpt_process_details sadabs
_exptl_crystal_colour colourless
_exptl_crystal_density_diffrn 1.950
_exptl_crystal_density_method 'not measured'
_exptl_crystal_description rod
_exptl_crystal_F_000 1272
_exptl_crystal_size_max 0.13
_exptl_crystal_size_mid 0.09
_exptl_crystal_size_min 0.03
_refine_diff_density_max 1.195
_refine_diff_density_min -1.490
_refine_diff_density_rms 0.279
_refine_ls_extinction_method none
_refine_ls_goodness_of_fit_ref 0.997
_refine_ls_hydrogen_treatment constr
_refine_ls_matrix_type full
_refine_ls_number_parameters 282
_refine_ls_number_reflns 5622
_refine_ls_number_restraints 0
_refine_ls_restrained_S_all 0.997
_refine_ls_R_factor_all 0.1156
_refine_ls_R_factor_gt 0.0556
_refine_ls_shift/su_max 0.001
_refine_ls_shift/su_mean 0.000
_refine_ls_structure_factor_coef Fsqd
_refine_ls_weighting_details 'calc w=1/[\s^2^(Fo^2^)+(0.0328P)^2^+0.0000P] where P=(Fo^2^+2Fc^2^)/3'
_refine_ls_weighting_scheme calc
_refine_ls_wR_factor_gt 0.1041
_refine_ls_wR_factor_ref 0.1254
_reflns_number_gt 3433
_reflns_number_total 5622
_reflns_threshold_expression >2sigma(I)
_cod_data_source_file om2009217_si_001.cif
_cod_data_source_block 10
_cod_depositor_comments
;
The following automatic conversions were performed:

'_symmetry_cell_setting' value 'Monoclinic' changed to 'monoclinic'
according to /home/saulius/struct/CIF-dictionaries/cif_core.dic
dictionary named 'cif_core.dic' version 2.4.1 from 2010-06-29.

Automatic conversion script
Id: cif_fix_values 1715 2011-07-08 13:25:40Z adriana 
;
_cod_original_sg_symbol_Hall '-P 2ybc '
_cod_original_sg_symbol_H-M P2(1)/c
_cod_database_code 4077882

loop_
_symmetry_equiv_pos_as_xyz
'x, y, z'
'-x, y+1/2, -z+1/2'
'-x, -y, -z'
'x, -y-1/2, z-1/2'

loop_
_atom_site_label
_atom_site_type_symbol
_atom_site_fract_x
_atom_site_fract_y
_atom_site_fract_z
_atom_site_U_iso_or_equiv
_atom_site_adp_type
_atom_site_occupancy
_atom_site_symmetry_multiplicity
_atom_site_calc_flag
_atom_site_refinement_flags
Pt1 Pt 0.25322(3) 0.55916(3) 0.12516(3) 0.01856(11) Uani 1 1 d .
Br1 Br 0.27002(8) 0.63310(8) 0.30730(7) 0.0260(2) Uani 1 1 d .
O1 O 0.2136(5) 0.2312(5) 0.2148(5) 0.0205(15) Uani 1 1 d .
O2 O 0.0315(6) 0.1529(6) 0.0201(7) 0.049(2) Uani 1 1 d .
H2A H -0.0078 0.1008 0.0273 0.073 Uiso 1 1 calc R
O3 O 0.1146(6) 0.0002(6) -0.0455(6) 0.0345(19) Uani 1 1 d .
H3A H 0.1695 -0.0169 -0.0657 0.052 Uiso 1 1 calc R
N2 N 0.2783(6) 0.3913(6) 0.1786(6) 0.0181(18) Uani 1 1 d .
N3 N 0.3515(6) 0.3132(6) 0.1726(5) 0.0184(18) Uani 1 1 d .
N4 N 0.2959(7) 0.0263(6) 0.2250(6) 0.025(2) Uani 1 1 d .
N1 N 0.1099(6) 0.5001(6) 0.1701(6) 0.0211(18) Uani 1 1 d .
C19 C 0.1807(7) 0.3081(8) -0.0268(6) 0.020(2) Uani 1 1 d .
H19A H 0.1177 0.3321 -0.0114 0.024 Uiso 1 1 calc R
C6 C 0.2006(7) 0.3422(7) 0.2016(7) 0.018(2) Uani 1 1 d .
C7 C 0.3099(7) 0.2208(7) 0.1933(6) 0.018(2) Uani 1 1 d .
C8 C 0.3531(7) 0.1089(7) 0.2001(6) 0.0153(19) Uani 1 1 d .
C12 C 0.3359(9) -0.0738(8) 0.2345(8) 0.032(3) Uani 1 1 d .
H12A H 0.2958 -0.1344 0.2517 0.038 Uiso 1 1 calc R
C11 C 0.4319(8) -0.0936(8) 0.2208(8) 0.030(3) Uani 1 1 d .
H11A H 0.4576 -0.1656 0.2314 0.036 Uiso 1 1 calc R
C10 C 0.4895(8) -0.0092(8) 0.1919(7) 0.029(2) Uani 1 1 d .
H10A H 0.5555 -0.0217 0.1794 0.035 Uiso 1 1 calc R
C9 C 0.4495(7) 0.0976(8) 0.1809(7) 0.024(2) Uani 1 1 d .
H9AA H 0.4874 0.1590 0.1610 0.028 Uiso 1 1 calc R
C5 C 0.1067(8) 0.3943(8) 0.2044(7) 0.023(2) Uani 1 1 d .
C1 C 0.0282(8) 0.5583(8) 0.1711(7) 0.029(2) Uani 1 1 d .
H1AA H 0.0281 0.6319 0.1458 0.035 Uiso 1 1 calc R
C2 C -0.0554(9) 0.5151(9) 0.2076(8) 0.036(3) Uani 1 1 d .
H2BA H -0.1117 0.5594 0.2085 0.043 Uiso 1 1 calc R
C3 C -0.0584(9) 0.4088(9) 0.2425(10) 0.045(3) Uani 1 1 d .
H3CA H -0.1160 0.3784 0.2680 0.055 Uiso 1 1 calc R
C4 C 0.0256(8) 0.3465(9) 0.2396(9) 0.039(3) Uani 1 1 d .
H4BA H 0.0262 0.2718 0.2618 0.046 Uiso 1 1 calc R
C21 C 0.2129(9) 0.7133(8) 0.0737(8) 0.034(3) Uani 1 1 d .
H21A H 0.2012 0.7097 0.0018 0.051 Uiso 1 1 calc R
H21B H 0.2642 0.7668 0.0876 0.051 Uiso 1 1 calc R
H21C H 0.1542 0.7368 0.1072 0.051 Uiso 1 1 calc R
C13 C 0.2331(8) 0.5079(8) -0.0200(7) 0.028(2) Uani 1 1 d .
H13A H 0.1663 0.5247 -0.0403 0.034 Uiso 1 1 calc R
H13B H 0.2761 0.5515 -0.0633 0.034 Uiso 1 1 calc R
C14 C 0.2515(8) 0.3880(8) -0.0373(6) 0.022(2) Uani 1 1 d .
C18 C 0.1968(8) 0.1932(9) -0.0376(8) 0.030(3) Uani 1 1 d .
C17 C 0.2910(8) 0.1613(8) -0.0589(7) 0.026(2) Uani 1 1 d .
H17A H 0.3059 0.0848 -0.0649 0.031 Uiso 1 1 calc R
C16 C 0.3630(9) 0.2392(8) -0.0713(8) 0.029(3) Uani 1 1 d .
H16A H 0.4257 0.2156 -0.0885 0.035 Uiso 1 1 calc R
C15 C 0.3445(8) 0.3490(8) -0.0591(7) 0.023(2) Uani 1 1 d .
H15A H 0.3955 0.4008 -0.0653 0.027 Uiso 1 1 calc R
B1 B 0.1124(10) 0.1135(11) -0.0225(10) 0.033(3) Uani 1 1 d .
C20 C 0.3906(8) 0.5981(8) 0.0905(8) 0.029(3) Uani 1 1 d .
H20A H 0.4031 0.5771 0.0214 0.043 Uiso 1 1 calc R
H20B H 0.4346 0.5579 0.1348 0.043 Uiso 1 1 calc R
H20C H 0.4004 0.6781 0.0986 0.043 Uiso 1 1 calc R

loop_
_atom_site_aniso_label
_atom_site_aniso_U_11
_atom_site_aniso_U_22
_atom_site_aniso_U_33
_atom_site_aniso_U_23
_atom_site_aniso_U_13
_atom_site_aniso_U_12
Pt1 0.0208(2) 0.01376(17) 0.02119(18) 0.00013(17) 0.00268(14) -0.00047(19)
Br1 0.0335(7) 0.0205(5) 0.0239(5) -0.0016(4) 0.0034(5) -0.0029(4)
O1 0.019(4) 0.012(3) 0.030(4) 0.002(3) 0.002(3) -0.005(3)
O2 0.037(6) 0.026(4) 0.083(7) -0.013(4) 0.016(5) -0.014(4)
O3 0.024(5) 0.031(4) 0.049(5) -0.008(4) 0.008(4) -0.008(4)
N2 0.028(5) 0.006(4) 0.021(4) 0.001(3) 0.006(4) 0.004(3)
N3 0.016(5) 0.020(4) 0.019(4) -0.002(3) 0.000(3) 0.011(3)
N4 0.038(6) 0.014(4) 0.023(5) -0.005(3) 0.001(4) -0.008(4)
N1 0.025(5) 0.013(4) 0.025(5) 0.002(3) -0.004(4) 0.002(4)
C19 0.021(6) 0.027(5) 0.013(5) -0.004(4) 0.001(4) 0.003(4)
C6 0.019(6) 0.012(4) 0.024(5) 0.006(4) -0.005(4) -0.002(4)
C7 0.024(6) 0.016(5) 0.012(5) -0.002(4) 0.007(4) -0.002(4)
C8 0.019(5) 0.015(4) 0.012(4) 0.001(3) -0.003(4) -0.001(4)
C12 0.041(7) 0.021(6) 0.034(6) 0.006(4) 0.006(5) -0.001(5)
C11 0.035(7) 0.011(5) 0.044(7) -0.005(4) 0.001(6) 0.001(5)
C10 0.027(7) 0.030(6) 0.030(6) -0.001(5) 0.002(5) 0.008(5)
C9 0.017(6) 0.028(5) 0.025(5) 0.001(4) 0.004(4) -0.001(4)
C5 0.021(6) 0.018(5) 0.031(6) 0.007(4) 0.002(5) 0.011(4)
C1 0.035(7) 0.022(5) 0.029(5) 0.002(5) 0.002(5) 0.009(5)
C2 0.038(8) 0.028(6) 0.042(7) -0.004(5) 0.006(6) 0.007(5)
C3 0.022(7) 0.045(7) 0.070(9) 0.023(6) 0.011(6) 0.000(5)
C4 0.021(7) 0.036(7) 0.059(8) 0.025(6) 0.003(6) -0.001(5)
C21 0.039(8) 0.020(5) 0.042(7) 0.006(5) 0.006(6) 0.000(5)
C13 0.032(7) 0.030(6) 0.022(5) 0.007(4) 0.001(5) 0.000(5)
C14 0.033(7) 0.023(5) 0.009(5) 0.004(4) 0.000(4) 0.004(5)
C18 0.029(7) 0.036(6) 0.027(6) 0.000(5) 0.008(5) -0.010(5)
C17 0.026(6) 0.025(5) 0.025(5) -0.003(4) 0.002(5) -0.006(5)
C16 0.032(7) 0.028(6) 0.029(6) 0.002(4) 0.004(5) 0.008(5)
C15 0.027(6) 0.021(5) 0.020(5) -0.002(4) -0.002(4) 0.000(4)
B1 0.022(7) 0.041(8) 0.037(8) -0.013(6) -0.001(6) -0.005(6)
C20 0.030(7) 0.025(5) 0.031(6) -0.005(4) 0.007(5) -0.008(5)

loop_
_atom_type_symbol
_atom_type_description
_atom_type_scat_dispersion_real
_atom_type_scat_dispersion_imag
_atom_type_scat_source
C C 0.0033 0.0016 'International Tables Vol C Tables 4.2.6.8 and 6.1.1.4'
H H 0.0000 0.0000 'International Tables Vol C Tables 4.2.6.8 and 6.1.1.4'
N N 0.0061 0.0033 'International Tables Vol C Tables 4.2.6.8 and 6.1.1.4'
O O 0.0106 0.0060 'International Tables Vol C Tables 4.2.6.8 and 6.1.1.4'
Br Br -0.2901 2.4595 'International Tables Vol C Tables 4.2.6.8 and 6.1.1.4'
Pt Pt -1.7033 8.3905 'International Tables Vol C Tables 4.2.6.8 and 6.1.1.4'
B B 0.0013 0.0007 'International Tables Vol C Tables 4.2.6.8 and 6.1.1.4'

loop_
_geom_angle_atom_site_label_1
_geom_angle_atom_site_label_2
_geom_angle_atom_site_label_3
_geom_angle
C20 Pt1 C21 88.3(4)
C20 Pt1 C13 88.5(4)
C21 Pt1 C13 85.3(4)
C20 Pt1 N2 98.1(4)
C21 Pt1 N2 173.4(4)
C13 Pt1 N2 93.1(3)
C20 Pt1 N1 173.8(4)
C21 Pt1 N1 97.9(4)
C13 Pt1 N1 92.6(4)
N2 Pt1 N1 75.7(3)
C20 Pt1 Br1 93.4(3)
C21 Pt1 Br1 91.6(3)
C13 Pt1 Br1 176.4(3)
N2 Pt1 Br1 89.7(2)
N1 Pt1 Br1 85.9(2)
C6 O1 C7 101.0(7)
B1 O2 H2A 109.5
B1 O3 H3A 109.5
C6 N2 N3 109.0(7)
C6 N2 Pt1 112.1(6)
N3 N2 Pt1 136.6(6)
C7 N3 N2 103.9(8)
C8 N4 C12 117.0(10)
C1 N1 C5 117.3(9)
C1 N1 Pt1 127.3(7)
C5 N1 Pt1 115.3(7)
C14 C19 C18 123.9(10)
C14 C19 H19A 118.0
C18 C19 H19A 118.0
N2 C6 O1 112.0(8)
N2 C6 C5 125.0(8)
O1 C6 C5 122.7(8)
N3 C7 O1 114.0(8)
N3 C7 C8 128.1(9)
O1 C7 C8 117.8(8)
N4 C8 C9 124.4(9)
N4 C8 C7 117.1(9)
C9 C8 C7 118.5(8)
N4 C12 C11 123.4(10)
N4 C12 H12A 118.3
C11 C12 H12A 118.3
C10 C11 C12 119.2(10)
C10 C11 H11A 120.4
C12 C11 H11A 120.4
C11 C10 C9 118.7(10)
C11 C10 H10A 120.6
C9 C10 H10A 120.6
C8 C9 C10 117.2(9)
C8 C9 H9AA 121.4
C10 C9 H9AA 121.4
C4 C5 N1 123.2(9)
C4 C5 C6 125.4(9)
N1 C5 C6 111.4(9)
N1 C1 C2 122.0(10)
N1 C1 H1AA 119.0
C2 C1 H1AA 119.0
C3 C2 C1 120.6(11)
C3 C2 H2BA 119.7
C1 C2 H2BA 119.7
C2 C3 C4 117.9(11)
C2 C3 H3CA 121.0
C4 C3 H3CA 121.0
C5 C4 C3 119.0(10)
C5 C4 H4BA 120.5
C3 C4 H4BA 120.5
Pt1 C21 H21A 109.5
Pt1 C21 H21B 109.5
H21A C21 H21B 109.5
Pt1 C21 H21C 109.5
H21A C21 H21C 109.5
H21B C21 H21C 109.5
C14 C13 Pt1 114.7(7)
C14 C13 H13A 108.6
Pt1 C13 H13A 108.6
C14 C13 H13B 108.6
Pt1 C13 H13B 108.6
H13A C13 H13B 107.6
C19 C14 C15 116.4(9)
C19 C14 C13 122.5(10)
C15 C14 C13 121.0(9)
C17 C18 C19 116.1(9)
C17 C18 B1 125.3(10)
C19 C18 B1 118.6(10)
C16 C17 C18 121.3(10)
C16 C17 H17A 119.3
C18 C17 H17A 119.3
C15 C16 C17 120.5(11)
C15 C16 H16A 119.7
C17 C16 H16A 119.7
C16 C15 C14 121.6(10)
C16 C15 H15A 119.2
C14 C15 H15A 119.2
O2 B1 O3 117.1(10)
O2 B1 C18 118.6(10)
O3 B1 C18 124.3(11)
Pt1 C20 H20A 109.5
Pt1 C20 H20B 109.5
H20A C20 H20B 109.5
Pt1 C20 H20C 109.5
H20A C20 H20C 109.5
H20B C20 H20C 109.5

loop_
_geom_bond_atom_site_label_1
_geom_bond_atom_site_label_2
_geom_bond_distance
Pt1 C20 2.031(10)
Pt1 C21 2.060(9)
Pt1 C13 2.064(10)
Pt1 N2 2.176(7)
Pt1 N1 2.211(8)
Pt1 Br1 2.6151(11)
O1 C6 1.363(10)
O1 C7 1.381(11)
O2 B1 1.355(15)
O2 H2A 0.8400
O3 B1 1.401(14)
O3 H3A 0.8400
N2 C6 1.275(12)
N2 N3 1.392(10)
N3 C7 1.289(11)
N4 C8 1.321(11)
N4 C12 1.335(12)
N1 C1 1.339(13)
N1 C5 1.358(11)
C19 C14 1.388(14)
C19 C18 1.411(13)
C19 H19A 0.9500
C6 C5 1.453(13)
C7 C8 1.481(12)
C8 C9 1.378(13)
C12 C11 1.374(15)
C12 H12A 0.9500
C11 C10 1.356(14)
C11 H11A 0.9500
C10 C9 1.410(14)
C10 H10A 0.9500
C9 H9AA 0.9500
C5 C4 1.357(14)
C1 C2 1.371(15)
C1 H1AA 0.9500
C2 C3 1.366(14)
C2 H2BA 0.9500
C3 C4 1.394(15)
C3 H3CA 0.9500
C4 H4BA 0.9500
C21 H21A 0.9800
C21 H21B 0.9800
C21 H21C 0.9800
C13 C14 1.487(13)
C13 H13A 0.9900
C13 H13B 0.9900
C14 C15 1.414(14)
C18 C17 1.401(15)
C18 B1 1.535(16)
C17 C16 1.386(14)
C17 H17A 0.9500
C16 C15 1.360(13)
C16 H16A 0.9500
C15 H15A 0.9500
C20 H20A 0.9800
C20 H20B 0.9800
C20 H20C 0.9800

loop_
_geom_torsion_atom_site_label_1
_geom_torsion_atom_site_label_2
_geom_torsion_atom_site_label_3
_geom_torsion_atom_site_label_4
_geom_torsion
C20 Pt1 N2 C6 -176.4(7)
C21 Pt1 N2 C6 -12(3)
C13 Pt1 N2 C6 -87.6(7)
N1 Pt1 N2 C6 4.4(6)
Br1 Pt1 N2 C6 90.2(6)
C20 Pt1 N2 N3 -16.1(9)
C21 Pt1 N2 N3 149(3)
C13 Pt1 N2 N3 72.8(9)
N1 Pt1 N2 N3 164.7(9)
Br1 Pt1 N2 N3 -109.5(8)
C6 N2 N3 C7 -0.1(10)
Pt1 N2 N3 C7 -160.8(7)
C20 Pt1 N1 C1 168(3)
C21 Pt1 N1 C1 -6.5(9)
C13 Pt1 N1 C1 -92.2(9)
N2 Pt1 N1 C1 175.3(9)
Br1 Pt1 N1 C1 84.6(8)
C20 Pt1 N1 C5 -9(4)
C21 Pt1 N1 C5 176.6(7)
C13 Pt1 N1 C5 91.0(7)
N2 Pt1 N1 C5 -1.5(7)
Br1 Pt1 N1 C5 -92.3(7)
N3 N2 C6 O1 1.3(11)
Pt1 N2 C6 O1 167.1(6)
N3 N2 C6 C5 -173.1(9)
Pt1 N2 C6 C5 -7.3(12)
C7 O1 C6 N2 -1.8(10)
C7 O1 C6 C5 172.7(9)
N2 N3 C7 O1 -1.1(10)
N2 N3 C7 C8 -178.7(9)
C6 O1 C7 N3 1.8(10)
C6 O1 C7 C8 179.6(8)
C12 N4 C8 C9 1.9(14)
C12 N4 C8 C7 -177.7(9)
N3 C7 C8 N4 178.4(9)
O1 C7 C8 N4 0.9(12)
N3 C7 C8 C9 -1.2(15)
O1 C7 C8 C9 -178.7(8)
C8 N4 C12 C11 0.7(15)
N4 C12 C11 C10 -3.0(17)
C12 C11 C10 C9 2.6(16)
N4 C8 C9 C10 -2.1(15)
C7 C8 C9 C10 177.4(9)
C11 C10 C9 C8 -0.3(15)
C1 N1 C5 C4 -0.4(15)
Pt1 N1 C5 C4 176.8(9)
C1 N1 C5 C6 -178.4(9)
Pt1 N1 C5 C6 -1.2(10)
N2 C6 C5 C4 -172.0(11)
O1 C6 C5 C4 14.2(17)
N2 C6 C5 N1 6.0(14)
O1 C6 C5 N1 -167.8(8)
C5 N1 C1 C2 1.7(15)
Pt1 N1 C1 C2 -175.1(8)
N1 C1 C2 C3 -1.5(18)
C1 C2 C3 C4 -0.1(19)
N1 C5 C4 C3 -1.1(18)
C6 C5 C4 C3 176.6(11)
C2 C3 C4 C5 1.4(19)
C20 Pt1 C13 C14 92.3(8)
C21 Pt1 C13 C14 -179.3(9)
N2 Pt1 C13 C14 -5.8(8)
N1 Pt1 C13 C14 -81.6(8)
Br1 Pt1 C13 C14 -147(4)
C18 C19 C14 C15 -0.7(14)
C18 C19 C14 C13 -176.6(9)
Pt1 C13 C14 C19 88.5(11)
Pt1 C13 C14 C15 -87.3(10)
C14 C19 C18 C17 0.9(14)
C14 C19 C18 B1 179.1(10)
C19 C18 C17 C16 -1.9(15)
B1 C18 C17 C16 -179.9(11)
C18 C17 C16 C15 2.7(16)
C17 C16 C15 C14 -2.5(16)
C19 C14 C15 C16 1.5(14)
C13 C14 C15 C16 177.5(9)
C17 C18 B1 O2 164.7(11)
C19 C18 B1 O2 -13.3(17)
C17 C18 B1 O3 -12.1(19)
C19 C18 B1 O3 169.9(11)
